data_7225729
loop_
_publ_author_name
'Keenan, Luke L.'
'Hamzah, Harina Amer'
'Mahon, Mary F.'
'Warren, Mark R.'
'Burrows, Andrew D.'

_publ_section_title
;
 Secondary amine-functionalised metal--organic frameworks: direct
 syntheses versus tandem post-synthetic modifications
;
_journal_issue 30
_journal_name_full CrystEngComm
_journal_page_first 5710
_journal_paper_doi 10.1039/C6CE01270A
_journal_volume 18
_journal_year 2016
_chemical_formula_sum 'C73.98 H77.4 N3 O13 Zn4'
_chemical_formula_weight 1478.02
_chemical_name_systematic
;
 ?
;
_space_group_crystal_system cubic
_space_group_IT_number 225
_space_group_name_Hall '-F 4 2 3'
_space_group_name_H-M_alt 'F m -3 m'
_symmetry_space_group_name_Hall '-F 4 2 3'
_symmetry_space_group_name_H-M 'F m -3 m'
_audit_creation_method SHELXL-2014
_audit_update_record
;
2016-05-29 deposited with the CCDC.
2016-06-17 downloaded from the CCDC.
;
_cell_angle_alpha 90
_cell_angle_beta 90
_cell_angle_gamma 90
_cell_formula_units_Z 8
_cell_length_a 25.7752(2)
_cell_length_b 25.7752(2)
_cell_length_c 25.7752(2)
_cell_measurement_reflns_used 17186
_cell_measurement_temperature 250(2)
_cell_measurement_theta_max 26.5663
_cell_measurement_theta_min 2.5403
_cell_volume 17124.0(2)
_computing_cell_refinement
;
CrysAlisPro, Agilent Technologies,
Version 1.171.36.21 (release 14-08-2012 CrysAlis171 .NET)
(compiled Sep 14 2012,17:21:16)
;
_computing_data_collection
;
CrystalClear-SM Expert 2.0 r5 (Rigaku, 2010)
;
_computing_data_reduction
;
CrysAlisPro, Agilent Technologies,
Version 1.171.36.21 (release 14-08-2012 CrysAlis171 .NET)
(compiled Sep 14 2012,17:21:16)
;
_computing_structure_refinement 'SHELXL-2014 (Sheldrick, 2014)'
_computing_structure_solution 'SHELXS-97 (Sheldrick, 1990)'
_diffrn_ambient_temperature 250(2)
_diffrn_measured_fraction_theta_full 0.982
_diffrn_measured_fraction_theta_max 0.986
_diffrn_measurement_device
;
CrystalLogic Kappa (3 circle)
;
_diffrn_measurement_device_type
;
Rigaku Saturn724+ (2x2 bin mode)
;
_diffrn_radiation_monochromator Synchrotron
_diffrn_radiation_type Synchrotron
_diffrn_radiation_wavelength 0.6889
_diffrn_reflns_av_R_equivalents 0.0258
_diffrn_reflns_av_unetI/netI 0.0054
_diffrn_reflns_Laue_measured_fraction_full 0.982
_diffrn_reflns_Laue_measured_fraction_max 0.986
_diffrn_reflns_limit_h_max 33
_diffrn_reflns_limit_h_min -33
_diffrn_reflns_limit_k_max 33
_diffrn_reflns_limit_k_min -31
_diffrn_reflns_limit_l_max 33
_diffrn_reflns_limit_l_min -33
_diffrn_reflns_number 42796
_diffrn_reflns_point_group_measured_fraction_full 0.982
_diffrn_reflns_point_group_measured_fraction_max 0.986
_diffrn_reflns_theta_full 24.415
_diffrn_reflns_theta_max 26.566
_diffrn_reflns_theta_min 3.754
_diffrn_source Synchrotron
_exptl_absorpt_coefficient_mu 1.071
_exptl_absorpt_correction_T_max 1.00000
_exptl_absorpt_correction_T_min 0.76121
_exptl_absorpt_correction_type multi-scan
_exptl_absorpt_process_details
;
CrysAlisPro, Agilent Technologies,
Version 1.171.36.21 (release 14-08-2012 CrysAlis171 .NET)
(compiled Sep 14 2012,17:21:16)
Empirical absorption correction using spherical harmonics,
 implemented in SCALE3 ABSPACK scaling algorithm.
;
_exptl_crystal_colour golden
_exptl_crystal_density_diffrn 1.147
_exptl_crystal_description block
_exptl_crystal_F_000 6130
_exptl_crystal_size_max 0.12
_exptl_crystal_size_mid 0.12
_exptl_crystal_size_min 0.10
_refine_diff_density_max 0.554
_refine_diff_density_min -0.542
_refine_diff_density_rms 0.078
_refine_ls_extinction_method none
_refine_ls_goodness_of_fit_ref 1.109
_refine_ls_hydrogen_treatment undef
_refine_ls_matrix_type full
_refine_ls_number_parameters 37
_refine_ls_number_reflns 1028
_refine_ls_number_restraints 12
_refine_ls_restrained_S_all 1.115
_refine_ls_R_factor_all 0.0545
_refine_ls_R_factor_gt 0.0534
_refine_ls_shift/su_max 0.000
_refine_ls_shift/su_mean 0.000
_refine_ls_structure_factor_coef Fsqd
_refine_ls_weighting_details 'w=1/[\s^2^(Fo^2^)+(0.1301P)^2^+37.3688P] where P=(Fo^2^+2Fc^2^)/3'
_refine_ls_weighting_scheme calc
_refine_ls_wR_factor_gt 0.1958
_refine_ls_wR_factor_ref 0.1973
_reflns_Friedel_coverage 0.000
_reflns_number_gt 972
_reflns_number_total 1028
_reflns_threshold_expression 'I > 2\s(I)'
_cod_data_source_file c6ce01270a2.cif
_cod_data_source_block dlk12_sq
_cod_depositor_comments 'Adding full bibliography for 7225726--7225730.cif.'
_cod_original_cell_volume 17124.0(4)
_cod_original_formula_sum 'C73.98 H77.40 N3 O13 Zn4'
_cod_database_code 7225729
_shelx_space_group_comment
;
The symmetry employed for this shelxl refinement is uniquely defined
by the following loop, which should always be used as a source of
symmetry information in preference to the above space-group names.
They are only intended as comments.
;
_shelx_estimated_absorpt_t_min 0.882
_shelx_estimated_absorpt_t_max 0.900
_shelxl_version_number 2014-3

loop_
_space_group_symop_operation_xyz
'x, y, z'
'-y, x, z'
'-x, -y, z'
'y, -x, z'
'x, -z, y'
'x, -y, -z'
'x, z, -y'
'z, y, -x'
'-x, y, -z'
'-z, y, x'
'z, x, y'
'y, z, x'
'-y, -z, x'
'z, -x, -y'
'-y, z, -x'
'-z, -x, y'
'-z, x, -y'
'y, -z, -x'
'y, x, -z'
'-y, -x, -z'
'-x, z, y'
'-x, -z, -y'
'z, -y, x'
'-z, -y, -x'
'x, y+1/2, z+1/2'
'-y, x+1/2, z+1/2'
'-x, -y+1/2, z+1/2'
'y, -x+1/2, z+1/2'
'x, -z+1/2, y+1/2'
'x, -y+1/2, -z+1/2'
'x, z+1/2, -y+1/2'
'z, y+1/2, -x+1/2'
'-x, y+1/2, -z+1/2'
'-z, y+1/2, x+1/2'
'z, x+1/2, y+1/2'
'y, z+1/2, x+1/2'
'-y, -z+1/2, x+1/2'
'z, -x+1/2, -y+1/2'
'-y, z+1/2, -x+1/2'
'-z, -x+1/2, y+1/2'
'-z, x+1/2, -y+1/2'
'y, -z+1/2, -x+1/2'
'y, x+1/2, -z+1/2'
'-y, -x+1/2, -z+1/2'
'-x, z+1/2, y+1/2'
'-x, -z+1/2, -y+1/2'
'z, -y+1/2, x+1/2'
'-z, -y+1/2, -x+1/2'
'x+1/2, y, z+1/2'
'-y+1/2, x, z+1/2'
'-x+1/2, -y, z+1/2'
'y+1/2, -x, z+1/2'
'x+1/2, -z, y+1/2'
'x+1/2, -y, -z+1/2'
'x+1/2, z, -y+1/2'
'z+1/2, y, -x+1/2'
'-x+1/2, y, -z+1/2'
'-z+1/2, y, x+1/2'
'z+1/2, x, y+1/2'
'y+1/2, z, x+1/2'
'-y+1/2, -z, x+1/2'
'z+1/2, -x, -y+1/2'
'-y+1/2, z, -x+1/2'
'-z+1/2, -x, y+1/2'
'-z+1/2, x, -y+1/2'
'y+1/2, -z, -x+1/2'
'y+1/2, x, -z+1/2'
'-y+1/2, -x, -z+1/2'
'-x+1/2, z, y+1/2'
'-x+1/2, -z, -y+1/2'
'z+1/2, -y, x+1/2'
'-z+1/2, -y, -x+1/2'
'x+1/2, y+1/2, z'
'-y+1/2, x+1/2, z'
'-x+1/2, -y+1/2, z'
'y+1/2, -x+1/2, z'
'x+1/2, -z+1/2, y'
'x+1/2, -y+1/2, -z'
'x+1/2, z+1/2, -y'
'z+1/2, y+1/2, -x'
'-x+1/2, y+1/2, -z'
'-z+1/2, y+1/2, x'
'z+1/2, x+1/2, y'
'y+1/2, z+1/2, x'
'-y+1/2, -z+1/2, x'
'z+1/2, -x+1/2, -y'
'-y+1/2, z+1/2, -x'
'-z+1/2, -x+1/2, y'
'-z+1/2, x+1/2, -y'
'y+1/2, -z+1/2, -x'
'y+1/2, x+1/2, -z'
'-y+1/2, -x+1/2, -z'
'-x+1/2, z+1/2, y'
'-x+1/2, -z+1/2, -y'
'z+1/2, -y+1/2, x'
'-z+1/2, -y+1/2, -x'
'-x, -y, -z'
'y, -x, -z'
'x, y, -z'
'-y, x, -z'
'-x, z, -y'
'-x, y, z'
'-x, -z, y'
'-z, -y, x'
'x, -y, z'
'z, -y, -x'
'-z, -x, -y'
'-y, -z, -x'
'y, z, -x'
'-z, x, y'
'y, -z, x'
'z, x, -y'
'z, -x, y'
'-y, z, x'
'-y, -x, z'
'y, x, z'
'x, -z, -y'
'x, z, y'
'-z, y, -x'
'z, y, x'
'-x, -y+1/2, -z+1/2'
'y, -x+1/2, -z+1/2'
'x, y+1/2, -z+1/2'
'-y, x+1/2, -z+1/2'
'-x, z+1/2, -y+1/2'
'-x, y+1/2, z+1/2'
'-x, -z+1/2, y+1/2'
'-z, -y+1/2, x+1/2'
'x, -y+1/2, z+1/2'
'z, -y+1/2, -x+1/2'
'-z, -x+1/2, -y+1/2'
'-y, -z+1/2, -x+1/2'
'y, z+1/2, -x+1/2'
'-z, x+1/2, y+1/2'
'y, -z+1/2, x+1/2'
'z, x+1/2, -y+1/2'
'z, -x+1/2, y+1/2'
'-y, z+1/2, x+1/2'
'-y, -x+1/2, z+1/2'
'y, x+1/2, z+1/2'
'x, -z+1/2, -y+1/2'
'x, z+1/2, y+1/2'
'-z, y+1/2, -x+1/2'
'z, y+1/2, x+1/2'
'-x+1/2, -y, -z+1/2'
'y+1/2, -x, -z+1/2'
'x+1/2, y, -z+1/2'
'-y+1/2, x, -z+1/2'
'-x+1/2, z, -y+1/2'
'-x+1/2, y, z+1/2'
'-x+1/2, -z, y+1/2'
'-z+1/2, -y, x+1/2'
'x+1/2, -y, z+1/2'
'z+1/2, -y, -x+1/2'
'-z+1/2, -x, -y+1/2'
'-y+1/2, -z, -x+1/2'
'y+1/2, z, -x+1/2'
'-z+1/2, x, y+1/2'
'y+1/2, -z, x+1/2'
'z+1/2, x, -y+1/2'
'z+1/2, -x, y+1/2'
'-y+1/2, z, x+1/2'
'-y+1/2, -x, z+1/2'
'y+1/2, x, z+1/2'
'x+1/2, -z, -y+1/2'
'x+1/2, z, y+1/2'
'-z+1/2, y, -x+1/2'
'z+1/2, y, x+1/2'
'-x+1/2, -y+1/2, -z'
'y+1/2, -x+1/2, -z'
'x+1/2, y+1/2, -z'
'-y+1/2, x+1/2, -z'
'-x+1/2, z+1/2, -y'
'-x+1/2, y+1/2, z'
'-x+1/2, -z+1/2, y'
'-z+1/2, -y+1/2, x'
'x+1/2, -y+1/2, z'
'z+1/2, -y+1/2, -x'
'-z+1/2, -x+1/2, -y'
'-y+1/2, -z+1/2, -x'
'y+1/2, z+1/2, -x'
'-z+1/2, x+1/2, y'
'y+1/2, -z+1/2, x'
'z+1/2, x+1/2, -y'
'z+1/2, -x+1/2, y'
'-y+1/2, z+1/2, x'
'-y+1/2, -x+1/2, z'
'y+1/2, x+1/2, z'
'x+1/2, -z+1/2, -y'
'x+1/2, z+1/2, y'
'-z+1/2, y+1/2, -x'
'z+1/2, y+1/2, x'

loop_
_atom_site_label
_atom_site_type_symbol
_atom_site_fract_x
_atom_site_fract_y
_atom_site_fract_z
_atom_site_U_iso_or_equiv
_atom_site_adp_type
_atom_site_occupancy
_atom_site_site_symmetry_order
_atom_site_calc_flag
_atom_site_refinement_flags_posn
_atom_site_refinement_flags_adp
_atom_site_refinement_flags_occupancy
Zn1 Zn 0.29320(2) 0.20680(2) 0.20680(2) 0.0393(4) Uani 1 6 d S T P
O1 O 0.2500 0.2500 0.2500 0.0347(13) Uani 1 24 d S T P
O2 O 0.36588(11) 0.21921(9) 0.21921(9) 0.0701(9) Uani 1 2 d S T P
C1 C 0.38820(18) 0.2500 0.2500 0.0607(14) Uani 1 4 d S T P
C2 C 0.4463(2) 0.2500 0.2500 0.0709(17) Uani 1 4 d S T P
C3 C 0.47328(19) 0.28259(16) 0.28259(16) 0.095(2) Uani 1 2 d S T P
N1 N 0.4501(9) 0.3180(7) 0.3180(7) 0.124(8) Uani 0.25 2 d S TU P
C4 C 0.4775(13) 0.3552(10) 0.3552(10) 0.155(13) Uani 0.25 2 d S TU P

loop_
_atom_site_aniso_label
_atom_site_aniso_U_11
_atom_site_aniso_U_22
_atom_site_aniso_U_33
_atom_site_aniso_U_23
_atom_site_aniso_U_13
_atom_site_aniso_U_12
Zn1 0.0393(4) 0.0393(4) 0.0393(4) -0.00190(12) 0.00190(12) 0.00190(12)
O1 0.0347(13) 0.0347(13) 0.0347(13) 0.000 0.000 0.000
O2 0.0349(13) 0.0877(13) 0.0877(13) -0.0194(17) 0.0007(9) 0.0007(9)
C1 0.034(2) 0.074(2) 0.074(2) -0.001(3) 0.000 0.000
C2 0.034(2) 0.089(3) 0.089(3) -0.009(3) 0.000 0.000
C3 0.044(3) 0.120(3) 0.120(3) -0.048(4) 0.0000(14) 0.0000(14)
N1 0.073(10) 0.149(11) 0.149(11) -0.037(13) -0.010(7) -0.010(7)
C4 0.134(19) 0.166(14) 0.166(14) -0.053(16) 0.009(10) 0.009(10)

loop_
_atom_type_symbol
_atom_type_description
_atom_type_scat_dispersion_real
_atom_type_scat_dispersion_imag
_atom_type_scat_source
C C 0.0030 0.0010 'International Tables Vol C Tables 4.2.6.8 and 6.1.1.4'
H H 0.0000 0.0000 'International Tables Vol C Tables 4.2.6.8 and 6.1.1.4'
N N 0.0060 0.0030 'International Tables Vol C Tables 4.2.6.8 and 6.1.1.4'
O O 0.0110 0.0060 'International Tables Vol C Tables 4.2.6.8 and 6.1.1.4'
Zn Zn 0.3260 1.3880 'International Tables Vol C Tables 4.2.6.8 and 6.1.1.4'

loop_
_geom_angle_atom_site_label_1
_geom_angle_atom_site_label_2
_geom_angle_atom_site_label_3
_geom_angle
_geom_angle_site_symmetry_1
_geom_angle_site_symmetry_3
O2 Zn1 O2 107.16(11) . 63
O2 Zn1 O2 107.16(11) . 88
O2 Zn1 O2 107.16(11) 63 88
O2 Zn1 O1 111.69(10) . .
O2 Zn1 O1 111.69(10) 63 .
O2 Zn1 O1 111.69(10) 88 .
O2 Zn1 Zn1 76.43(10) . 148
O2 Zn1 Zn1 124.75(8) 63 148
O2 Zn1 Zn1 124.75(8) 88 148
O1 Zn1 Zn1 35.3 . 148
O2 Zn1 Zn1 124.75(8) . 122
O2 Zn1 Zn1 124.75(8) 63 122
O2 Zn1 Zn1 76.43(10) 88 122
O1 Zn1 Zn1 35.3 . 122
Zn1 Zn1 Zn1 60.0 148 122
O2 Zn1 Zn1 124.75(8) . 75
O2 Zn1 Zn1 76.43(10) 63 75
O2 Zn1 Zn1 124.75(8) 88 75
O1 Zn1 Zn1 35.3 . 75
Zn1 Zn1 Zn1 60.0 148 75
Zn1 Zn1 Zn1 60.0 122 75
Zn1 O1 Zn1 109.5 148 75
Zn1 O1 Zn1 109.5 148 122
Zn1 O1 Zn1 109.5 75 122
Zn1 O1 Zn1 109.5 148 .
Zn1 O1 Zn1 109.5 75 .
Zn1 O1 Zn1 109.5 122 .
C1 O2 Zn1 130.7(3) . .
O2 C1 O2 125.7(5) . 30
O2 C1 C2 117.1(2) . .
O2 C1 C2 117.1(2) 30 .
C3 C2 C3 119.3(6) . 30
C3 C2 C1 120.4(3) . .
C3 C2 C1 120.4(3) 30 .
C2 C3 C3 120.4(3) . 102_655
C2 C3 N1 124.8(10) . .
C3 C3 N1 114.8(9) 102_655 .
C3 N1 C4 128(2) . .
C4 C4 N1 117.6(16) 102_655 .

loop_
_geom_bond_atom_site_label_1
_geom_bond_atom_site_label_2
_geom_bond_distance
_geom_bond_site_symmetry_2
Zn1 O2 1.927(3) .
Zn1 O2 1.927(3) 63
Zn1 O2 1.927(3) 88
Zn1 O1 1.9285(6) .
Zn1 Zn1 3.1491(10) 148
Zn1 Zn1 3.1491(10) 122
Zn1 Zn1 3.1491(10) 75
O1 Zn1 1.9284(6) 148
O1 Zn1 1.9284(6) 75
O1 Zn1 1.9284(6) 122
O2 C1 1.261(4) .
C1 O2 1.261(4) 30
C1 C2 1.497(7) .
C2 C3 1.377(6) .
C2 C3 1.377(6) 30
C3 C3 1.377(10) 102_655
C3 N1 1.42(3) .
N1 C4 1.53(4) .
C4 C4 1.16(7) 102_655

loop_
_geom_torsion_atom_site_label_1
_geom_torsion_atom_site_label_2
_geom_torsion_atom_site_label_3
_geom_torsion_atom_site_label_4
_geom_torsion
_geom_torsion_site_symmetry_1
_geom_torsion_site_symmetry_4
Zn1 O2 C1 O2 0.000(0) . 30
Zn1 O2 C1 C2 180.000(0) . .
O2 C1 C2 C3 180.000(0) . .
O2 C1 C2 C3 0.000(0) 30 .
O2 C1 C2 C3 0.000(0) . 30
O2 C1 C2 C3 180.000(0) 30 30
C3 C2 C3 C3 0.000(1) 30 102_655
C1 C2 C3 C3 180.000(0) . 102_655
C3 C2 C3 N1 180.000(2) 30 .
C1 C2 C3 N1 0.000(2) . .
C2 C3 N1 C4 180.000(2) . .
C3 C3 N1 C4 0.000(3) 102_655 .
C3 N1 C4 C4 0.000(6) . 102_655
